data_4060697
_journal_name_full Organometallics
_journal_year 2003
_chemical_formula_sum 'C19 H19 F6 Fe N2 P'
_chemical_formula_weight 476.18
_space_group_IT_number 86
_symmetry_cell_setting tetragonal
_symmetry_space_group_name_Hall '-P 4bc'
_symmetry_space_group_name_H-M 'P 42/n :2'
_cell_angle_alpha 90.00
_cell_angle_beta 90.00
_cell_angle_gamma 90.00
_cell_formula_units_Z 8
_cell_length_a 19.445(2)
_cell_length_b 19.445(2)
_cell_length_c 10.489(3)
_cell_measurement_temperature 293(2)
_cell_volume 3966.0(13)
_diffrn_ambient_temperature 293(2)
_exptl_crystal_density_diffrn 1.595
_cod_depositor_comments
;
The following automatic conversions were performed:
'_symmetry_cell_setting' value 'Tetragonal' changed to 'tetragonal'
according to '/home/saulius/struct/CIF-dictionaries/cif_core.dic'
dictionary named 'cif_core.dic' version 2.4.1 from 2010-06-29.

Automatic conversion script
Id: cif_fix_enum 1527 2010-12-29 10:47:43Z saulius 
;
_cod_original_sg_symbol_H-M 'P 42/n'
_cod_database_code 4060697

loop_
_symmetry_equiv_pos_as_xyz
'x, y, z'
'-x+1/2, -y+1/2, z'
'-y, x+1/2, z+1/2'
'y+1/2, -x, z+1/2'
'-x, -y, -z'
'x-1/2, y-1/2, -z'
'y, -x-1/2, -z-1/2'
'-y-1/2, x, -z-1/2'

loop_
_atom_site_label
_atom_site_type_symbol
_atom_site_fract_x
_atom_site_fract_y
_atom_site_fract_z
_atom_site_U_iso_or_equiv
_atom_site_adp_type
_atom_site_occupancy
_atom_site_calc_flag
_atom_site_refinement_flags
_atom_site_disorder_assembly
_atom_site_disorder_group
Fe Fe 0.13316(2) 0.60579(2) 0.18476(4) 0.04715(16) Uani 1 d . . .
N1 N -0.01304(13) 0.66836(14) 0.0822(2) 0.0531(6) Uani 1 d . . .
H1N H -0.0294 0.7048 0.1255 0.064 Uiso 1 d R . .
N2 N -0.02486(12) 0.66247(13) -0.0464(2) 0.0479(6) Uani 1 d . . .
C1 C 0.1758(2) 0.6984(2) 0.1388(6) 0.0906(15) Uani 1 d . . .
H1 H 0.1527 0.7416 0.1287 0.109 Uiso 1 d R . .
C2 C 0.2043(2) 0.6722(2) 0.2560(5) 0.0842(12) Uani 1 d . . .
H2 H 0.2036 0.6940 0.3382 0.101 Uiso 1 d R . .
C3 C 0.23644(19) 0.6108(2) 0.2252(5) 0.0860(13) Uani 1 d . . .
H3 H 0.2607 0.5826 0.2853 0.103 Uiso 1 d R . .
C4 C 0.2269(2) 0.5974(2) 0.0982(5) 0.0851(12) Uani 1 d . . .
H4 H 0.2439 0.5576 0.0543 0.102 Uiso 1 d R . .
C5 C 0.1907(2) 0.6506(3) 0.0445(5) 0.0871(13) Uani 1 d . . .
H5 H 0.1781 0.6541 -0.0437 0.104 Uiso 1 d R . .
C6 C -0.05739(15) 0.71183(15) -0.0979(3) 0.0474(7) Uani 1 d . . .
H6 H -0.0697 0.7508 -0.0466 0.057 Uiso 1 d R . .
C7 C -0.1413(2) 0.7110(2) -0.6260(3) 0.0808(12) Uani 1 d . . .
H7A H -0.1225 0.6715 -0.6684 0.080 Uiso 1 d R . .
H7B H -0.1906 0.7092 -0.6292 0.080 Uiso 1 d R . .
H7C H -0.1255 0.7520 -0.6676 0.080 Uiso 1 d R . .
C11 C 0.02438(15) 0.61909(15) 0.1439(3) 0.0467(7) Uani 1 d . . .
C12 C 0.03956(17) 0.62833(18) 0.2742(3) 0.0558(8) Uani 1 d . . .
H12 H 0.0329 0.6727 0.3122 0.080 Uiso 1 d R . .
C13 C 0.0749(2) 0.5775(2) 0.3419(4) 0.0715(11) Uani 1 d . . .
H13 H 0.0923 0.5882 0.4253 0.086 Uiso 1 d R . .
C14 C 0.0990(2) 0.51904(19) 0.2806(4) 0.0728(11) Uani 1 d . . .
H14 H 0.1317 0.4900 0.3229 0.080 Uiso 1 d R . .
C15 C 0.08822(19) 0.51135(17) 0.1484(4) 0.0661(10) Uani 1 d . . .
H15 H 0.1138 0.4771 0.1025 0.080 Uiso 1 d R . .
C16 C 0.05247(16) 0.56156(15) 0.0806(3) 0.0542(8) Uani 1 d . . .
H16 H 0.0545 0.5618 -0.0109 0.065 Uiso 1 d R . .
C21 C -0.07566(14) 0.71097(15) -0.2333(3) 0.0435(7) Uani 1 d . . .
C22 C -0.11782(18) 0.76313(17) -0.2802(3) 0.0584(9) Uani 1 d . . .
H22 H -0.1322 0.7998 -0.2251 0.070 Uiso 1 d R . .
C23 C -0.13785(19) 0.76282(17) -0.4072(3) 0.0643(9) Uani 1 d . . .
H23 H -0.1672 0.7986 -0.4389 0.077 Uiso 1 d R . .
C24 C -0.11771(17) 0.71125(17) -0.4892(3) 0.0557(8) Uani 1 d . . .
C25 C -0.07577(16) 0.65957(16) -0.4417(3) 0.0526(8) Uani 1 d . . .
H25 H -0.0613 0.6234 -0.4979 0.063 Uiso 1 d R . .
C26 C -0.05446(15) 0.65965(16) -0.3159(3) 0.0477(7) Uani 1 d . . .
H26 H -0.0246 0.6238 -0.2857 0.080 Uiso 1 d R . .
P P 0.14059(5) 0.52030(6) 0.70746(9) 0.0642(3) Uani 1 d . . .
F1 F 0.11115(16) 0.47710(18) 0.8195(3) 0.1287(11) Uani 1 d . . .
F2 F 0.1799(2) 0.45569(18) 0.6569(4) 0.1684(16) Uani 1 d . . .
F3 F 0.17397(15) 0.56091(19) 0.5932(3) 0.1347(12) Uani 1 d . . .
F4 F 0.20653(14) 0.5365(2) 0.7866(3) 0.1382(13) Uani 1 d . . .
F5 F 0.1046(2) 0.5844(2) 0.7602(5) 0.1711(15) Uani 1 d . . .
F6 F 0.07640(15) 0.5029(2) 0.6248(3) 0.1498(14) Uani 1 d . . .

loop_
_atom_site_aniso_label
_atom_site_aniso_U_11
_atom_site_aniso_U_22
_atom_site_aniso_U_33
_atom_site_aniso_U_23
_atom_site_aniso_U_13
_atom_site_aniso_U_12
Fe 0.0461(3) 0.0414(3) 0.0540(3) 0.0040(2) -0.0072(2) -0.00353(19)
N1 0.0551(15) 0.0572(16) 0.0470(15) -0.0046(12) -0.0063(12) 0.0062(13)
N2 0.0456(14) 0.0530(15) 0.0451(14) -0.0034(12) -0.0036(11) -0.0022(12)
C1 0.051(2) 0.046(2) 0.174(5) 0.028(3) 0.005(3) -0.0088(17)
C2 0.072(3) 0.079(3) 0.102(3) -0.017(3) -0.010(2) -0.027(2)
C3 0.051(2) 0.076(3) 0.131(4) 0.021(3) -0.030(2) -0.0057(19)
C4 0.060(2) 0.078(3) 0.117(4) -0.008(3) 0.016(2) 0.001(2)
C5 0.068(3) 0.102(3) 0.092(3) 0.030(3) 0.012(2) -0.023(2)
C6 0.0441(16) 0.0466(17) 0.0517(18) -0.0049(14) -0.0035(14) -0.0021(14)
C7 0.095(3) 0.091(3) 0.056(2) 0.009(2) -0.014(2) 0.002(2)
C11 0.0408(15) 0.0499(17) 0.0492(17) 0.0047(14) -0.0017(13) -0.0071(13)
C12 0.060(2) 0.062(2) 0.0453(17) 0.0053(15) 0.0031(15) -0.0032(16)
C13 0.071(2) 0.085(3) 0.058(2) 0.022(2) -0.0069(18) -0.010(2)
C14 0.075(2) 0.056(2) 0.087(3) 0.028(2) -0.014(2) -0.0119(19)
C15 0.065(2) 0.0426(18) 0.091(3) 0.0025(18) -0.012(2) -0.0078(16)
C16 0.0551(18) 0.0483(17) 0.0593(19) 0.0003(15) -0.0082(16) -0.0101(14)
C21 0.0391(15) 0.0408(15) 0.0507(16) 0.0016(13) -0.0040(13) -0.0044(12)
C22 0.067(2) 0.0446(17) 0.063(2) -0.0070(15) -0.0119(17) 0.0080(16)
C23 0.077(2) 0.054(2) 0.062(2) 0.0057(17) -0.0201(18) 0.0115(17)
C24 0.059(2) 0.058(2) 0.0500(18) 0.0047(16) -0.0078(15) -0.0072(16)
C25 0.0537(18) 0.0534(18) 0.0508(18) -0.0046(15) 0.0075(15) -0.0033(15)
C26 0.0419(15) 0.0456(16) 0.0557(18) 0.0050(15) 0.0031(14) 0.0010(12)
P 0.0525(5) 0.0811(7) 0.0591(6) -0.0063(5) 0.0053(4) -0.0040(5)
F1 0.117(2) 0.167(3) 0.102(2) 0.0415(19) 0.0323(17) -0.021(2)
F2 0.183(4) 0.117(3) 0.205(4) -0.044(3) 0.096(3) 0.007(2)
F3 0.114(2) 0.193(3) 0.097(2) 0.054(2) -0.0171(17) -0.058(2)
F4 0.087(2) 0.225(4) 0.103(2) 0.009(2) -0.0326(16) -0.033(2)
F5 0.146(3) 0.133(3) 0.234(4) -0.037(3) 0.017(3) 0.057(3)
F6 0.108(2) 0.232(4) 0.109(2) 0.019(2) -0.0270(19) -0.084(3)

loop_
_geom_bond_atom_site_label_1
_geom_bond_atom_site_label_2
_geom_bond_distance
_geom_bond_site_symmetry_2
_geom_bond_publ_flag
Fe C2 2.035(4) . ?
Fe C1 2.039(3) . ?
Fe C4 2.043(4) . ?
Fe C5 2.043(4) . ?
Fe C3 2.055(4) . ?
Fe C15 2.069(3) . ?
Fe C14 2.073(3) . ?
Fe C13 2.074(4) . ?
Fe C12 2.094(3) . ?
Fe C16 2.097(3) . ?
Fe C11 2.174(3) . ?
N1 C11 1.366(4) . ?
N1 N2 1.373(3) . ?
N1 H1N 0.9000 . ?
N2 C6 1.270(4) . ?
C1 C5 1.386(6) . ?
C1 C2 1.442(6) . ?
C1 H1 0.9600 . ?
C2 C3 1.386(6) . ?
C2 H2 0.9600 . ?
C3 C4 1.370(6) . ?
C3 H3 0.9600 . ?
C4 C5 1.372(6) . ?
C4 H4 0.9600 . ?
C5 H5 0.9600 . ?
C6 C21 1.464(4) . ?
C6 H6 0.9600 . ?
C7 C24 1.506(4) . ?
C7 H7A 0.9600 . ?
C7 H7B 0.9601 . ?
C7 H7C 0.9600 . ?
C11 C16 1.411(4) . ?
C11 C12 1.410(4) . ?
C12 C13 1.398(5) . ?
C12 H12 0.9600 . ?
C13 C14 1.387(5) . ?
C13 H13 0.9600 . ?
C14 C15 1.410(5) . ?
C14 H14 0.9600 . ?
C15 C16 1.394(4) . ?
C15 H15 0.9601 . ?
C16 H16 0.9600 . ?
C21 C26 1.384(4) . ?
C21 C22 1.394(4) . ?
C22 C23 1.388(5) . ?
C22 H22 0.9600 . ?
C23 C24 1.378(5) . ?
C23 H23 0.9600 . ?
C24 C25 1.387(4) . ?
C25 C26 1.383(4) . ?
C25 H25 0.9600 . ?
C26 H26 0.9600 . ?
P F5 1.533(3) . ?
P F1 1.554(3) . ?
P F6 1.557(3) . ?
P F2 1.563(3) . ?
P F4 1.560(3) . ?
P F3 1.575(3) . ?
